data_4319616
loop_
_publ_author_name
'Alexander Tr\"osch'
'Heinrich Vahrenkamp'

_publ_section_title
;
 A Sterically Hindered N,N,O Tripod Ligand and Its Zinc Complex Chemistry
;
_journal_name_full 'Inorganic Chemistry'
_journal_page_first 2305
_journal_page_last 2311
_journal_paper_doi 10.1021/ic001204j
_journal_volume 40
_journal_year 2001
_chemical_formula_sum 'C82 H106 Cl N9 O13 Zn3'
_chemical_formula_weight 1657.32
_chemical_melting_point 195
_chemical_name_common Tris(Di(2-picolyl)(2-hydroxylato-3,5-di-tert-b
_chemical_name_systematic Tris(Di(2-picolyl)(2-hydroxylato-3,5-di-tert-b
_space_group_IT_number 2
_symmetry_cell_setting triclinic
_symmetry_space_group_name_Hall '-P 1'
_symmetry_space_group_name_H-M 'P -1'
_atom_sites_solution_hydrogens geom
_atom_sites_solution_primary direct
_atom_sites_solution_secondary difmap
_audit_creation_method SHELXL-97
_cell_angle_alpha 92.16(3)
_cell_angle_beta 115.67(3)
_cell_angle_gamma 106.65(3)
_cell_formula_units_Z 2
_cell_length_a 16.888(3)
_cell_length_b 16.919(3)
_cell_length_c 19.163(4)
_cell_measurement_temperature 180(2)
_cell_volume 4644(2)
_computing_cell_refinement 'Bruker SMART'
_computing_data_collection 'Bruker SMART'
_computing_data_reduction 'Bruker SHELXTL'
_computing_molecular_graphics 'Bruker SHELXTL'
_computing_publication_material 'Bruker SHELXTL'
_computing_structure_refinement 'Bruker SHELXTL'
_computing_structure_solution 'Bruker SHELXTL'
_diffrn_ambient_temperature 180(2)
_diffrn_measured_fraction_theta_full 0.965
_diffrn_measured_fraction_theta_max 0.965
_diffrn_measurement_device_type 'CCD area detector'
_diffrn_measurement_method 'phi and omega scans'
_diffrn_radiation_monochromator graphite
_diffrn_radiation_source 'fine-focus sealed tube'
_diffrn_radiation_type MoK\a
_diffrn_radiation_wavelength 0.71073
_diffrn_reflns_av_R_equivalents 0.0740
_diffrn_reflns_av_sigmaI/netI 0.1155
_diffrn_reflns_limit_h_max 18
_diffrn_reflns_limit_h_min -18
_diffrn_reflns_limit_k_max 18
_diffrn_reflns_limit_k_min -18
_diffrn_reflns_limit_l_max 21
_diffrn_reflns_limit_l_min -21
_diffrn_reflns_number 29785
_diffrn_reflns_theta_full 23.58
_diffrn_reflns_theta_max 23.58
_diffrn_reflns_theta_min 1.20
_exptl_absorpt_coefficient_mu 0.856
_exptl_absorpt_correction_type SADABS
_exptl_crystal_colour colourless
_exptl_crystal_density_diffrn 1.185
_exptl_crystal_density_meas ?
_exptl_crystal_density_method 'not measured'
_exptl_crystal_description isometric
_exptl_crystal_F_000 1744
_exptl_crystal_size_max 0.6
_exptl_crystal_size_mid 0.4
_exptl_crystal_size_min 0.4
_refine_diff_density_max 1.372
_refine_diff_density_min -0.763
_refine_diff_density_rms 0.171
_refine_ls_extinction_coef none
_refine_ls_extinction_method none
_refine_ls_goodness_of_fit_ref 0.994
_refine_ls_hydrogen_treatment 'Riding Model'
_refine_ls_matrix_type full
_refine_ls_number_parameters 995
_refine_ls_number_reflns 13386
_refine_ls_number_restraints 0
_refine_ls_restrained_S_all 0.994
_refine_ls_R_factor_all 0.1224
_refine_ls_R_factor_gt 0.0699
_refine_ls_shift/su_max 0.718
_refine_ls_shift/su_mean 0.010
_refine_ls_structure_factor_coef Fsqd
_refine_ls_weighting_details 'calc w=1/[\s^2^(Fo^2^)+(0.1468P)^2^+0.0000P] where P=(Fo^2^+2Fc^2^)/3'
_refine_ls_weighting_scheme calc
_refine_ls_wR_factor_gt 0.2072
_refine_ls_wR_factor_ref 0.2380
_reflns_number_gt 8021
_reflns_number_total 13386
_reflns_threshold_expression >2sigma(I)
_cod_data_source_file ic001204j_1.cif
_cod_data_source_block a27(k5)
_cod_depositor_comments
;
The following automatic conversions were performed:

'_geom_angle_publ_flag' value 'Y' changed to 'y' according to the
built-in table from CIF Core dictionary named 'cif_core.dic' version
2.4.1 from 2010-06-29 (225 times).

'_geom_bond_publ_flag' value 'Y'
changed to 'y' according to the built-in table from CIF Core
dictionary named 'cif_core.dic' version 2.4.1 from 2010-06-29 (124
times).

Automatic conversion script
Id: cif_fix_values 1646 2011-03-28 12:23:43Z adriana 

The following automatic conversions were performed:

'_exptl_crystal_density_meas' value 'not measured' was changed to '?'
- the value is perceived as not measured.

Automatic conversion script
Id: cif_fix_values 3008 2015-01-20 13:52:24Z robertas 
;
_cod_original_cell_volume 4644.3(16)
_cod_database_code 4319616

loop_
_symmetry_equiv_pos_as_xyz
'x, y, z'
'-x, -y, -z'

loop_
_atom_site_label
_atom_site_type_symbol
_atom_site_fract_x
_atom_site_fract_y
_atom_site_fract_z
_atom_site_U_iso_or_equiv
_atom_site_adp_type
_atom_site_occupancy
_atom_site_symmetry_multiplicity
_atom_site_calc_flag
_atom_site_refinement_flags
_atom_site_disorder_assembly
_atom_site_disorder_group
Zn1 Zn 0.31318(6) 0.09088(5) 0.42989(5) 0.0234(2) Uani 1 1 d . . .
N1 N 0.3235(4) -0.0095(4) 0.3688(4) 0.0291(16) Uani 1 1 d . . .
N2 N 0.2582(4) 0.1346(4) 0.4997(3) 0.0267(15) Uani 1 1 d . . .
N3 N 0.3227(4) 0.0029(4) 0.5098(4) 0.0270(15) Uani 1 1 d . . .
O1 O 0.4426(3) 0.1683(3) 0.4875(3) 0.0286(13) Uani 1 1 d . . .
O4 O 0.2255(3) 0.1212(3) 0.3336(3) 0.0241(12) Uani 1 1 d . . .
Zn2 Zn -0.00574(6) -0.06037(5) 0.28743(5) 0.0232(2) Uani 1 1 d . . .
N4 N 0.0031(4) -0.1117(4) 0.1883(4) 0.0254(15) Uani 1 1 d . . .
N5 N -0.0465(4) 0.0236(4) 0.3403(4) 0.0272(15) Uani 1 1 d . . .
N6 N -0.1375(4) -0.0647(4) 0.1911(4) 0.0245(15) Uani 1 1 d . . .
O2 O -0.0517(3) -0.1634(3) 0.3212(3) 0.0274(12) Uani 1 1 d . . .
O5 O 0.1309(3) 0.0055(3) 0.3456(3) 0.0225(12) Uani 1 1 d . . .
Zn3 Zn 0.11970(6) 0.18061(5) 0.21551(5) 0.0233(2) Uani 1 1 d . . .
N7 N 0.1386(4) 0.2706(4) 0.3094(4) 0.0262(15) Uani 1 1 d . . .
N8 N 0.1774(5) 0.1196(4) 0.1580(4) 0.0312(16) Uani 1 1 d . . .
N9 N 0.2388(4) 0.2820(4) 0.2274(4) 0.0273(15) Uani 1 1 d . . .
O3 O 0.0233(3) 0.2108(3) 0.1299(3) 0.0251(12) Uani 1 1 d . . .
O6 O 0.0720(3) 0.0785(3) 0.2529(3) 0.0241(12) Uani 1 1 d . . .
C1 C 0.3142(5) -0.0797(5) 0.3960(5) 0.0275(18) Uani 1 1 d . . .
C2 C 0.3134(5) -0.1523(5) 0.3583(5) 0.033(2) Uani 1 1 d . . .
H2A H 0.3068 -0.2014 0.3787 0.040 Uiso 1 1 calc R . .
C3 C 0.3225(6) -0.1501(5) 0.2907(5) 0.039(2) Uani 1 1 d . . .
H3A H 0.3218 -0.1979 0.2646 0.046 Uiso 1 1 calc R . .
C4 C 0.3327(6) -0.0770(6) 0.2619(5) 0.041(2) Uani 1 1 d . . .
H4A H 0.3397 -0.0743 0.2165 0.049 Uiso 1 1 calc R . .
C5 C 0.3322(5) -0.0079(6) 0.3012(5) 0.034(2) Uani 1 1 d . . .
H5A H 0.3379 0.0415 0.2812 0.041 Uiso 1 1 calc R . .
C6 C 0.2506(5) 0.0881(5) 0.5528(4) 0.031(2) Uani 1 1 d . . .
C7 C 0.2238(6) 0.1128(6) 0.6074(5) 0.036(2) Uani 1 1 d . . .
H7A H 0.2169 0.0790 0.6429 0.043 Uiso 1 1 calc R . .
C8 C 0.2081(6) 0.1878(7) 0.6074(5) 0.047(3) Uani 1 1 d . . .
H8A H 0.1929 0.2065 0.6447 0.057 Uiso 1 1 calc R . .
C9 C 0.2148(6) 0.2361(6) 0.5516(5) 0.042(2) Uani 1 1 d . . .
H9A H 0.2014 0.2859 0.5494 0.051 Uiso 1 1 calc R . .
C10 C 0.2416(5) 0.2082(5) 0.4998(5) 0.034(2) Uani 1 1 d . . .
H10A H 0.2486 0.2410 0.4636 0.040 Uiso 1 1 calc R . .
C11 C 0.4563(5) 0.1255(5) 0.6079(4) 0.0289(19) Uani 1 1 d . . .
C12 C 0.4746(5) 0.1436(5) 0.6852(5) 0.033(2) Uani 1 1 d . . .
H12A H 0.4649 0.1000 0.7119 0.039 Uiso 1 1 calc R . .
C13 C 0.5078(5) 0.2271(6) 0.7244(5) 0.037(2) Uani 1 1 d . . .
C14 C 0.5252(6) 0.2883(6) 0.6841(5) 0.039(2) Uani 1 1 d . . .
H14A H 0.5504 0.3437 0.7104 0.046 Uiso 1 1 calc R . .
C15 C 0.5078(5) 0.2740(5) 0.6054(5) 0.032(2) Uani 1 1 d . . .
C16 C 0.4684(5) 0.1889(5) 0.5650(4) 0.0279(19) Uani 1 1 d . . .
C17 C 0.2970(6) -0.0819(5) 0.4678(5) 0.034(2) Uani 1 1 d . . .
H17A H 0.2316 -0.1120 0.4511 0.041 Uiso 1 1 calc R . .
H17B H 0.3333 -0.1121 0.5032 0.041 Uiso 1 1 calc R . .
C18 C 0.2643(6) 0.0052(5) 0.5475(5) 0.0319(19) Uani 1 1 d . . .
H18A H 0.2930 -0.0067 0.6001 0.038 Uiso 1 1 calc R . .
H18B H 0.2040 -0.0383 0.5178 0.038 Uiso 1 1 calc R . .
C19 C 0.4243(5) 0.0362(5) 0.5687(5) 0.0304(19) Uani 1 1 d . . .
H19A H 0.4359 0.0015 0.6088 0.036 Uiso 1 1 calc R . .
H19B H 0.4609 0.0317 0.5423 0.036 Uiso 1 1 calc R . .
C20 C 0.5228(6) 0.2445(6) 0.8102(5) 0.047(3) Uani 1 1 d . . .
C21 C 0.5630(9) 0.3395(8) 0.8444(7) 0.089(4) Uani 1 1 d . . .
H21A H 0.5205 0.3664 0.8126 0.134 Uiso 1 1 calc R . .
H21B H 0.6220 0.3633 0.8446 0.134 Uiso 1 1 calc R . .
H21C H 0.5715 0.3480 0.8974 0.134 Uiso 1 1 calc R . .
C22 C 0.4304(7) 0.2073(8) 0.8111(6) 0.075(4) Uani 1 1 d . . .
H22A H 0.3873 0.2333 0.7787 0.112 Uiso 1 1 calc R . .
H22B H 0.4396 0.2171 0.8642 0.112 Uiso 1 1 calc R . .
H22C H 0.4058 0.1480 0.7911 0.112 Uiso 1 1 calc R . .
C23 C 0.5926(8) 0.2035(9) 0.8630(6) 0.080(4) Uani 1 1 d . . .
H23A H 0.6022 0.2143 0.9162 0.121 Uiso 1 1 calc R . .
H23B H 0.6509 0.2267 0.8619 0.121 Uiso 1 1 calc R . .
H23C H 0.5681 0.1440 0.8439 0.121 Uiso 1 1 calc R . .
C24 C 0.5326(6) 0.3472(5) 0.5646(5) 0.044(2) Uani 1 1 d . . .
C25 C 0.4461(7) 0.3459(6) 0.4881(6) 0.058(3) Uani 1 1 d . . .
H25A H 0.4215 0.2931 0.4531 0.088 Uiso 1 1 calc R . .
H25B H 0.4641 0.3906 0.4628 0.088 Uiso 1 1 calc R . .
H25C H 0.3994 0.3532 0.5009 0.088 Uiso 1 1 calc R . .
C26 C 0.6103(7) 0.3425(6) 0.5455(6) 0.052(3) Uani 1 1 d . . .
H26A H 0.5907 0.2892 0.5128 0.077 Uiso 1 1 calc R . .
H26B H 0.6654 0.3483 0.5936 0.077 Uiso 1 1 calc R . .
H26C H 0.6236 0.3868 0.5183 0.077 Uiso 1 1 calc R . .
C27 C 0.5689(7) 0.4344(5) 0.6171(6) 0.060(3) Uani 1 1 d . . .
H27A H 0.6236 0.4387 0.6650 0.089 Uiso 1 1 calc R . .
H27B H 0.5215 0.4408 0.6294 0.089 Uiso 1 1 calc R . .
H27C H 0.5842 0.4776 0.5895 0.089 Uiso 1 1 calc R . .
C28 C -0.0678(5) -0.1202(5) 0.1185(4) 0.0260(18) Uani 1 1 d . . .
C29 C -0.0748(6) -0.1599(5) 0.0502(5) 0.036(2) Uani 1 1 d . . .
H29A H -0.1268 -0.1674 0.0020 0.043 Uiso 1 1 calc R . .
C30 C -0.0040(6) -0.1880(5) 0.0542(5) 0.039(2) Uani 1 1 d . . .
H30A H -0.0061 -0.2121 0.0087 0.047 Uiso 1 1 calc R . .
C31 C 0.0698(6) -0.1794(5) 0.1274(5) 0.034(2) Uani 1 1 d . . .
H31A H 0.1173 -0.1997 0.1322 0.041 Uiso 1 1 calc R . .
C32 C 0.0722(6) -0.1404(5) 0.1932(5) 0.0297(19) Uani 1 1 d . . .
H32A H 0.1226 -0.1335 0.2423 0.036 Uiso 1 1 calc R . .
C33 C -0.1173(5) 0.0457(5) 0.2910(5) 0.0273(18) Uani 1 1 d . . .
C34 C -0.1520(6) 0.0992(5) 0.3163(5) 0.036(2) Uani 1 1 d . . .
H34A H -0.2018 0.1134 0.2804 0.043 Uiso 1 1 calc R . .
C35 C -0.1116(6) 0.1310(5) 0.3957(6) 0.041(2) Uani 1 1 d . . .
H35A H -0.1329 0.1678 0.4142 0.049 Uiso 1 1 calc R . .
C36 C -0.0378(6) 0.1070(5) 0.4478(5) 0.041(2) Uani 1 1 d . . .
H36A H -0.0102 0.1266 0.5018 0.050 Uiso 1 1 calc R . .
C37 C -0.0069(6) 0.0540(5) 0.4181(5) 0.033(2) Uani 1 1 d . . .
H37A H 0.0429 0.0388 0.4526 0.040 Uiso 1 1 calc R . .
C38 C -0.1877(5) -0.2189(5) 0.1964(5) 0.0287(19) Uani 1 1 d . . .
C39 C -0.2471(5) -0.2834(5) 0.1323(5) 0.032(2) Uani 1 1 d . . .
H39A H -0.2964 -0.2748 0.0901 0.039 Uiso 1 1 calc R . .
C40 C -0.2347(5) -0.3600(5) 0.1298(5) 0.036(2) Uani 1 1 d . . .
C41 C -0.1639(5) -0.3715(5) 0.1960(5) 0.035(2) Uani 1 1 d . . .
H41A H -0.1571 -0.4242 0.1962 0.043 Uiso 1 1 calc R . .
C42 C -0.1017(5) -0.3086(5) 0.2626(5) 0.032(2) Uani 1 1 d . . .
C43 C -0.1122(5) -0.2287(5) 0.2622(5) 0.0307(19) Uani 1 1 d . . .
C44 C -0.1361(5) -0.0781(5) 0.1155(4) 0.033(2) Uani 1 1 d . . .
H44A H -0.1203 -0.0242 0.0999 0.040 Uiso 1 1 calc R . .
H44B H -0.1981 -0.1122 0.0756 0.040 Uiso 1 1 calc R . .
C45 C -0.1554(6) 0.0136(5) 0.2041(5) 0.0315(19) Uani 1 1 d . . .
H45A H -0.2221 0.0033 0.1774 0.038 Uiso 1 1 calc R . .
H45B H -0.1264 0.0560 0.1817 0.038 Uiso 1 1 calc R . .
C46 C -0.2059(5) -0.1363(5) 0.1982(5) 0.0291(19) Uani 1 1 d . . .
H46A H -0.2672 -0.1438 0.1555 0.035 Uiso 1 1 calc R . .
H46B H -0.2071 -0.1225 0.2472 0.035 Uiso 1 1 calc R . .
C47 C -0.2981(6) -0.4312(6) 0.0545(6) 0.050(3) Uani 1 1 d . . .
C48A C -0.3727(15) -0.4070(13) -0.0151(11) 0.081(7) Uani 0.67 1 d P . .
H48A H -0.4277 -0.4173 -0.0084 0.121 Uiso 0.67 1 calc PR . .
H48B H -0.3881 -0.4403 -0.0638 0.121 Uiso 0.67 1 calc PR . .
H48C H -0.3483 -0.3486 -0.0160 0.121 Uiso 0.67 1 calc PR . .
C49A C -0.3441(13) -0.5110(9) 0.0773(10) 0.072(6) Uani 0.67 1 d P . .
H49A H -0.3453 -0.4963 0.1256 0.109 Uiso 0.67 1 calc PR . .
H49B H -0.3091 -0.5484 0.0842 0.109 Uiso 0.67 1 calc PR . .
H49C H -0.4067 -0.5382 0.0363 0.109 Uiso 0.67 1 calc PR . .
C50A C -0.2368(14) -0.4484(15) 0.0186(11) 0.081(7) Uani 0.67 1 d P . .
H50A H -0.2127 -0.4914 0.0413 0.122 Uiso 0.67 1 calc PR . .
H50B H -0.1859 -0.3979 0.0297 0.122 Uiso 0.67 1 calc PR . .
H50C H -0.2738 -0.4667 -0.0374 0.122 Uiso 0.67 1 calc PR . .
C48B C -0.399(2) -0.444(3) 0.039(3) 0.16(3) Uani 0.33 1 d P . .
H48D H -0.4078 -0.4655 0.0813 0.233 Uiso 0.33 1 calc PR . .
H48E H -0.4415 -0.4827 -0.0097 0.233 Uiso 0.33 1 calc PR . .
H48F H -0.4091 -0.3909 0.0352 0.233 Uiso 0.33 1 calc PR . .
C49B C -0.267(3) -0.502(3) 0.055(6) 0.36(8) Uani 0.33 1 d P . .
H49D H -0.2783 -0.5345 0.0918 0.537 Uiso 0.33 1 calc PR . .
H49E H -0.2013 -0.4821 0.0709 0.537 Uiso 0.33 1 calc PR . .
H49F H -0.3001 -0.5358 0.0034 0.537 Uiso 0.33 1 calc PR . .
C50B C -0.270(3) -0.389(3) -0.011(2) 0.088(14) Uani 0.33 1 d P . .
H50D H -0.2986 -0.3472 -0.0281 0.131 Uiso 0.33 1 calc PR . .
H50E H -0.2905 -0.4318 -0.0554 0.131 Uiso 0.33 1 calc PR . .
H50F H -0.2030 -0.3632 0.0124 0.131 Uiso 0.33 1 calc PR . .
C51 C -0.0251(6) -0.3273(5) 0.3343(5) 0.040(2) Uani 1 1 d . . .
C52 C -0.0381(7) -0.3103(6) 0.4070(6) 0.053(3) Uani 1 1 d . . .
H52A H -0.0985 -0.3461 0.3981 0.080 Uiso 1 1 calc R . .
H52B H -0.0334 -0.2526 0.4166 0.080 Uiso 1 1 calc R . .
H52C H 0.0093 -0.3215 0.4520 0.080 Uiso 1 1 calc R . .
C53 C -0.0288(7) -0.4185(5) 0.3247(6) 0.050(3) Uani 1 1 d . . .
H53A H -0.0884 -0.4549 0.3170 0.074 Uiso 1 1 calc R . .
H53B H 0.0197 -0.4263 0.3713 0.074 Uiso 1 1 calc R . .
H53C H -0.0201 -0.4317 0.2800 0.074 Uiso 1 1 calc R . .
C54 C 0.0713(6) -0.2711(6) 0.3471(6) 0.051(3) Uani 1 1 d . . .
H54A H 0.0782 -0.2826 0.3010 0.076 Uiso 1 1 calc R . .
H54B H 0.1190 -0.2825 0.3917 0.076 Uiso 1 1 calc R . .
H54C H 0.0768 -0.2132 0.3567 0.076 Uiso 1 1 calc R . .
C55 C 0.2014(6) 0.3449(5) 0.3234(4) 0.031(2) Uani 1 1 d . . .
C56 C 0.2053(7) 0.4147(6) 0.3649(6) 0.055(3) Uani 1 1 d . . .
H56A H 0.2500 0.4664 0.3738 0.067 Uiso 1 1 calc R . .
C57 C 0.1412(8) 0.4069(6) 0.3937(7) 0.064(3) Uani 1 1 d . . .
H57A H 0.1405 0.4538 0.4200 0.077 Uiso 1 1 calc R . .
C58 C 0.0791(7) 0.3289(7) 0.3826(6) 0.053(3) Uani 1 1 d . . .
H58A H 0.0385 0.3211 0.4044 0.064 Uiso 1 1 calc R . .
C59 C 0.0783(6) 0.2628(5) 0.3387(5) 0.035(2) Uani 1 1 d . . .
H59A H 0.0341 0.2104 0.3288 0.042 Uiso 1 1 calc R . .
C60 C 0.2659(6) 0.1628(5) 0.1742(5) 0.033(2) Uani 1 1 d . . .
C61 C 0.3135(7) 0.1307(6) 0.1436(6) 0.046(2) Uani 1 1 d . . .
H61A H 0.3741 0.1624 0.1549 0.055 Uiso 1 1 calc R . .
C62 C 0.2727(8) 0.0544(6) 0.0978(6) 0.053(3) Uani 1 1 d . . .
H62A H 0.3051 0.0319 0.0786 0.064 Uiso 1 1 calc R . .
C63 C 0.1798(8) 0.0088(6) 0.0793(6) 0.054(3) Uani 1 1 d . . .
H63A H 0.1493 -0.0436 0.0464 0.064 Uiso 1 1 calc R . .
C64 C 0.1353(7) 0.0428(5) 0.1106(5) 0.038(2) Uani 1 1 d . . .
H64A H 0.0744 0.0124 0.0991 0.046 Uiso 1 1 calc R . .
C65 C 0.1250(5) 0.3487(5) 0.1431(4) 0.0216(17) Uani 1 1 d . . .
C66 C 0.1409(5) 0.4337(5) 0.1467(4) 0.0290(19) Uani 1 1 d . . .
H66A H 0.1993 0.4687 0.1557 0.035 Uiso 1 1 calc R . .
C67 C 0.0729(5) 0.4691(5) 0.1373(4) 0.0286(19) Uani 1 1 d . . .
C68 C -0.0133(5) 0.4132(5) 0.1230(4) 0.0284(19) Uani 1 1 d . . .
H68A H -0.0600 0.4352 0.1167 0.034 Uiso 1 1 calc R . .
C69 C -0.0347(5) 0.3262(5) 0.1172(4) 0.0234(17) Uani 1 1 d . . .
C70 C 0.0374(5) 0.2929(5) 0.1305(4) 0.0233(17) Uani 1 1 d . . .
C71 C 0.2730(5) 0.3479(5) 0.2966(4) 0.033(2) Uani 1 1 d . . .
H71A H 0.2923 0.4025 0.2834 0.039 Uiso 1 1 calc R . .
H71B H 0.3273 0.3416 0.3396 0.039 Uiso 1 1 calc R . .
C72 C 0.3101(5) 0.2460(5) 0.2305(5) 0.036(2) Uani 1 1 d . . .
H72A H 0.3449 0.2380 0.2837 0.043 Uiso 1 1 calc R . .
H72B H 0.3536 0.2850 0.2170 0.043 Uiso 1 1 calc R . .
C73 C 0.2006(5) 0.3146(5) 0.1518(4) 0.0251(18) Uani 1 1 d . . .
H73A H 0.2510 0.3585 0.1501 0.030 Uiso 1 1 calc R . .
H73B H 0.1763 0.2694 0.1076 0.030 Uiso 1 1 calc R . .
C74 C 0.0957(6) 0.5645(5) 0.1456(5) 0.035(2) Uani 1 1 d . . .
C75 C 0.1405(8) 0.5973(6) 0.0942(6) 0.060(3) Uani 1 1 d . . .
H75A H 0.0978 0.5719 0.0400 0.090 Uiso 1 1 calc R . .
H75B H 0.1964 0.5836 0.1096 0.090 Uiso 1 1 calc R . .
H75C H 0.1556 0.6572 0.1003 0.090 Uiso 1 1 calc R . .
C76 C 0.0091(7) 0.5895(6) 0.1218(7) 0.059(3) Uani 1 1 d . . .
H76A H -0.0343 0.5647 0.0676 0.088 Uiso 1 1 calc R . .
H76B H 0.0264 0.6495 0.1281 0.088 Uiso 1 1 calc R . .
H76C H -0.0195 0.5701 0.1545 0.088 Uiso 1 1 calc R . .
C77 C 0.1643(7) 0.6055(6) 0.2320(6) 0.051(3) Uani 1 1 d . . .
H77A H 0.2198 0.5910 0.2476 0.076 Uiso 1 1 calc R . .
H77B H 0.1359 0.5857 0.2648 0.076 Uiso 1 1 calc R . .
H77C H 0.1801 0.6654 0.2377 0.076 Uiso 1 1 calc R . .
C78 C -0.1335(5) 0.2701(5) 0.0995(5) 0.0306(19) Uani 1 1 d . . .
C79 C -0.1290(6) 0.2302(6) 0.1703(5) 0.044(2) Uani 1 1 d . . .
H79A H -0.0862 0.1996 0.1831 0.065 Uiso 1 1 calc R . .
H79B H -0.1899 0.1925 0.1581 0.065 Uiso 1 1 calc R . .
H79C H -0.1082 0.2733 0.2146 0.065 Uiso 1 1 calc R . .
C80 C -0.1723(6) 0.1996(6) 0.0281(5) 0.044(2) Uani 1 1 d . . .
H80A H -0.1303 0.1684 0.0386 0.066 Uiso 1 1 calc R . .
H80B H -0.1786 0.2237 -0.0177 0.066 Uiso 1 1 calc R . .
H80C H -0.2322 0.1627 0.0191 0.066 Uiso 1 1 calc R . .
C81 C -0.2034(6) 0.3182(6) 0.0801(6) 0.044(2) Uani 1 1 d . . .
H81A H -0.1812 0.3624 0.1238 0.065 Uiso 1 1 calc R . .
H81B H -0.2631 0.2803 0.0704 0.065 Uiso 1 1 calc R . .
H81C H -0.2092 0.3419 0.0341 0.065 Uiso 1 1 calc R . .
C82 C 0.1433(5) 0.0681(5) 0.3113(4) 0.0231(18) Uani 1 1 d . . .
Cl1 Cl -0.4054(3) 0.1021(4) 0.2551(3) 0.1258(18) Uani 1 1 d . . .
O7 O -0.5000(10) 0.0754(16) 0.2135(16) 0.351(16) Uani 1 1 d . . .
O8 O -0.3815(8) 0.0287(8) 0.2449(8) 0.144(5) Uani 1 1 d . . .
O9 O -0.3612(15) 0.1602(10) 0.2251(11) 0.241(9) Uani 1 1 d . . .
O10 O -0.3689(17) 0.1309(11) 0.3383(10) 0.234(10) Uani 1 1 d . . .
O11 O 0.4795(5) 0.1932(5) 0.3616(4) 0.069(2) Uani 1 1 d . . .
O12 O -0.537(2) 0.2012(19) 0.0336(11) 0.369(18) Uani 1 1 d . . .
O13 O -0.558(3) 0.057(2) -0.005(2) 0.46(2) Uiso 1 1 d . . .

loop_
_atom_site_aniso_label
_atom_site_aniso_U_11
_atom_site_aniso_U_22
_atom_site_aniso_U_33
_atom_site_aniso_U_23
_atom_site_aniso_U_13
_atom_site_aniso_U_12
Zn1 0.0228(5) 0.0245(5) 0.0176(5) 0.0023(4) 0.0061(4) 0.0059(4)
N1 0.026(4) 0.035(4) 0.023(4) 0.003(3) 0.008(3) 0.011(3)
N2 0.023(3) 0.033(4) 0.017(3) 0.001(3) 0.006(3) 0.007(3)
N3 0.022(3) 0.028(4) 0.023(3) 0.002(3) 0.007(3) 0.003(3)
O1 0.023(3) 0.033(3) 0.020(3) 0.003(2) 0.006(2) 0.002(2)
O4 0.020(3) 0.026(3) 0.020(3) 0.002(2) 0.007(2) 0.003(2)
Zn2 0.0224(5) 0.0230(5) 0.0196(5) 0.0011(4) 0.0077(4) 0.0049(4)
N4 0.026(4) 0.023(3) 0.025(4) 0.001(3) 0.011(3) 0.006(3)
N5 0.028(4) 0.026(4) 0.027(4) 0.002(3) 0.014(3) 0.005(3)
N6 0.023(3) 0.026(4) 0.023(3) 0.004(3) 0.009(3) 0.007(3)
O2 0.030(3) 0.022(3) 0.026(3) 0.004(2) 0.014(2) 0.002(2)
O5 0.024(3) 0.017(3) 0.023(3) 0.008(2) 0.009(2) 0.004(2)
Zn3 0.0261(5) 0.0221(5) 0.0203(5) 0.0049(4) 0.0095(4) 0.0079(4)
N7 0.032(4) 0.025(4) 0.024(4) 0.007(3) 0.013(3) 0.010(3)
N8 0.043(4) 0.028(4) 0.030(4) 0.011(3) 0.020(3) 0.016(3)
N9 0.023(3) 0.032(4) 0.024(4) 0.007(3) 0.006(3) 0.014(3)
O3 0.022(3) 0.024(3) 0.020(3) 0.005(2) 0.001(2) 0.008(2)
O6 0.025(3) 0.026(3) 0.017(3) 0.007(2) 0.006(2) 0.008(2)
C1 0.018(4) 0.027(5) 0.028(4) 0.004(4) 0.004(3) 0.007(3)
C2 0.030(5) 0.030(5) 0.037(5) 0.003(4) 0.010(4) 0.014(4)
C3 0.036(5) 0.033(5) 0.047(6) -0.001(4) 0.017(4) 0.015(4)
C4 0.038(5) 0.053(6) 0.032(5) -0.003(4) 0.019(4) 0.013(4)
C5 0.033(5) 0.041(5) 0.026(5) 0.003(4) 0.014(4) 0.011(4)
C6 0.021(4) 0.045(5) 0.013(4) 0.002(4) 0.001(3) 0.004(4)
C7 0.041(5) 0.041(5) 0.029(5) 0.004(4) 0.021(4) 0.013(4)
C8 0.043(6) 0.072(7) 0.034(5) 0.011(5) 0.025(5) 0.016(5)
C9 0.041(5) 0.049(6) 0.038(5) 0.006(5) 0.014(4) 0.022(5)
C10 0.030(5) 0.042(5) 0.024(4) 0.006(4) 0.008(4) 0.012(4)
C11 0.021(4) 0.031(5) 0.021(4) -0.001(4) 0.001(3) 0.003(3)
C12 0.019(4) 0.042(5) 0.024(5) 0.007(4) 0.002(3) 0.005(4)
C13 0.020(4) 0.048(6) 0.026(5) -0.010(4) 0.003(4) 0.002(4)
C14 0.027(5) 0.036(5) 0.037(5) -0.006(4) 0.003(4) 0.006(4)
C15 0.021(4) 0.029(5) 0.033(5) 0.004(4) 0.003(4) 0.004(4)
C16 0.019(4) 0.030(5) 0.021(4) 0.000(4) 0.002(3) 0.003(3)
C17 0.043(5) 0.027(5) 0.024(4) -0.001(4) 0.009(4) 0.009(4)
C18 0.029(4) 0.028(5) 0.036(5) 0.004(4) 0.017(4) 0.001(4)
C19 0.028(4) 0.033(5) 0.023(4) 0.008(4) 0.006(4) 0.009(4)
C20 0.027(5) 0.073(7) 0.023(5) -0.014(5) 0.005(4) 0.006(5)
C21 0.095(9) 0.078(9) 0.065(8) -0.036(7) 0.041(7) -0.012(7)
C22 0.046(6) 0.130(11) 0.038(6) -0.013(7) 0.023(5) 0.014(7)
C23 0.061(7) 0.150(13) 0.029(6) 0.018(7) 0.014(5) 0.044(8)
C24 0.035(5) 0.029(5) 0.036(5) 0.001(4) -0.004(4) 0.001(4)
C25 0.045(6) 0.036(5) 0.047(6) 0.009(5) -0.012(5) 0.000(5)
C26 0.049(6) 0.038(6) 0.050(6) 0.009(5) 0.019(5) -0.003(5)
C27 0.060(7) 0.024(5) 0.058(7) -0.003(5) 0.006(5) 0.000(5)
C28 0.022(4) 0.029(4) 0.020(4) 0.003(3) 0.007(3) 0.004(3)
C29 0.038(5) 0.038(5) 0.020(4) -0.004(4) 0.007(4) 0.007(4)
C30 0.045(5) 0.034(5) 0.030(5) -0.007(4) 0.013(4) 0.010(4)
C31 0.039(5) 0.024(4) 0.038(5) 0.001(4) 0.019(4) 0.009(4)
C32 0.032(5) 0.027(4) 0.022(4) 0.001(3) 0.008(4) 0.006(4)
C33 0.027(4) 0.023(4) 0.032(5) 0.002(4) 0.017(4) 0.003(4)
C34 0.035(5) 0.031(5) 0.047(6) 0.009(4) 0.023(4) 0.011(4)
C35 0.048(6) 0.029(5) 0.059(6) 0.002(4) 0.037(5) 0.010(4)
C36 0.043(5) 0.037(5) 0.040(5) -0.006(4) 0.024(5) 0.003(4)
C37 0.036(5) 0.032(5) 0.028(5) 0.003(4) 0.015(4) 0.008(4)
C38 0.024(4) 0.029(4) 0.034(5) 0.002(4) 0.014(4) 0.008(4)
C39 0.024(4) 0.033(5) 0.030(5) 0.000(4) 0.009(4) 0.004(4)
C40 0.024(4) 0.026(5) 0.047(6) -0.010(4) 0.014(4) -0.001(4)
C41 0.025(4) 0.024(4) 0.050(6) -0.001(4) 0.014(4) 0.003(4)
C42 0.026(4) 0.030(5) 0.035(5) 0.004(4) 0.014(4) 0.005(4)
C43 0.028(4) 0.032(5) 0.033(5) 0.001(4) 0.017(4) 0.007(4)
C44 0.031(5) 0.040(5) 0.022(4) 0.004(4) 0.008(4) 0.008(4)
C45 0.031(5) 0.034(5) 0.030(5) 0.006(4) 0.015(4) 0.011(4)
C46 0.019(4) 0.033(5) 0.028(4) 0.000(4) 0.006(4) 0.007(4)
C47 0.030(5) 0.043(6) 0.052(6) -0.014(5) 0.002(5) 0.007(4)
C48A 0.073(14) 0.089(15) 0.046(11) -0.028(10) -0.005(10) 0.037(12)
C49A 0.071(12) 0.033(9) 0.064(11) -0.018(8) 0.011(10) -0.016(9)
C50A 0.071(14) 0.077(16) 0.055(11) -0.062(11) 0.025(10) -0.015(12)
C48B 0.011(16) 0.16(5) 0.17(5) -0.17(5) -0.02(2) -0.02(2)
C49B 0.01(2) 0.12(4) 0.65(16) -0.28(7) -0.08(4) 0.04(3)
C50B 0.11(4) 0.08(3) 0.04(2) -0.02(2) 0.01(2) 0.04(3)
C51 0.037(5) 0.031(5) 0.042(5) 0.002(4) 0.012(4) 0.008(4)
C52 0.071(7) 0.044(6) 0.044(6) 0.012(5) 0.019(5) 0.030(5)
C53 0.055(6) 0.034(5) 0.058(6) 0.013(5) 0.018(5) 0.025(5)
C54 0.032(5) 0.043(6) 0.058(7) 0.008(5) 0.006(5) 0.009(4)
C55 0.035(5) 0.034(5) 0.017(4) 0.005(4) 0.007(4) 0.010(4)
C56 0.056(6) 0.044(6) 0.062(7) -0.014(5) 0.035(6) 0.003(5)
C57 0.079(8) 0.039(6) 0.073(8) -0.017(5) 0.039(7) 0.016(6)
C58 0.052(6) 0.063(7) 0.050(6) -0.001(5) 0.029(5) 0.019(5)
C59 0.038(5) 0.036(5) 0.033(5) 0.006(4) 0.019(4) 0.012(4)
C60 0.038(5) 0.036(5) 0.033(5) 0.013(4) 0.015(4) 0.021(4)
C61 0.054(6) 0.058(7) 0.054(6) 0.027(5) 0.038(5) 0.036(5)
C62 0.084(8) 0.050(6) 0.073(7) 0.028(6) 0.064(7) 0.045(6)
C63 0.099(9) 0.032(5) 0.057(7) 0.014(5) 0.054(7) 0.031(6)
C64 0.057(6) 0.027(5) 0.040(5) 0.008(4) 0.031(5) 0.014(4)
C65 0.025(4) 0.025(4) 0.015(4) 0.002(3) 0.008(3) 0.012(3)
C66 0.025(4) 0.028(5) 0.024(4) 0.002(3) 0.010(4) -0.001(4)
C67 0.031(5) 0.025(4) 0.019(4) -0.003(3) 0.005(4) 0.007(4)
C68 0.029(4) 0.033(5) 0.024(4) 0.007(4) 0.008(4) 0.018(4)
C69 0.024(4) 0.024(4) 0.015(4) 0.007(3) 0.004(3) 0.007(3)
C70 0.031(4) 0.021(4) 0.017(4) 0.006(3) 0.009(3) 0.008(3)
C71 0.029(4) 0.032(5) 0.020(4) -0.003(4) 0.002(4) 0.003(4)
C72 0.027(4) 0.045(5) 0.036(5) 0.008(4) 0.013(4) 0.015(4)
C73 0.023(4) 0.028(4) 0.021(4) 0.006(3) 0.011(3) 0.004(3)
C74 0.038(5) 0.025(4) 0.034(5) 0.007(4) 0.011(4) 0.010(4)
C75 0.093(8) 0.032(5) 0.073(8) 0.022(5) 0.052(7) 0.023(6)
C76 0.047(6) 0.030(5) 0.081(8) 0.004(5) 0.014(6) 0.013(5)
C77 0.060(6) 0.030(5) 0.051(6) -0.004(5) 0.020(5) 0.011(5)
C78 0.029(4) 0.031(5) 0.032(5) 0.010(4) 0.011(4) 0.013(4)
C79 0.034(5) 0.051(6) 0.046(6) 0.015(5) 0.018(4) 0.014(4)
C80 0.033(5) 0.039(5) 0.038(5) -0.004(4) 0.007(4) -0.002(4)
C81 0.027(5) 0.042(5) 0.059(6) 0.012(5) 0.016(4) 0.013(4)
C82 0.025(4) 0.026(4) 0.018(4) 0.000(3) 0.008(3) 0.010(4)
Cl1 0.119(3) 0.173(5) 0.162(5) 0.121(4) 0.098(3) 0.090(3)
O7 0.074(10) 0.46(4) 0.50(4) 0.17(3) 0.084(16) 0.143(16)
O8 0.112(9) 0.146(11) 0.178(13) 0.052(10) 0.065(9) 0.048(8)
O9 0.34(3) 0.159(14) 0.251(19) 0.137(14) 0.174(19) 0.052(15)
O10 0.47(3) 0.207(16) 0.167(14) 0.145(13) 0.204(18) 0.208(19)
O11 0.067(5) 0.075(5) 0.064(5) 0.020(4) 0.034(4) 0.016(4)
O12 0.62(4) 0.67(5) 0.229(19) 0.35(3) 0.34(3) 0.52(4)

loop_
_atom_type_symbol
_atom_type_description
_atom_type_scat_dispersion_real
_atom_type_scat_dispersion_imag
_atom_type_scat_source
C C 0.0033 0.0016 'International Tables Vol C Tables 4.2.6.8 and 6.1.1.4'
H H 0.0000 0.0000 'International Tables Vol C Tables 4.2.6.8 and 6.1.1.4'
N N 0.0061 0.0033 'International Tables Vol C Tables 4.2.6.8 and 6.1.1.4'
O O 0.0106 0.0060 'International Tables Vol C Tables 4.2.6.8 and 6.1.1.4'
Cl Cl 0.1484 0.1585 'International Tables Vol C Tables 4.2.6.8 and 6.1.1.4'
Zn Zn 0.2839 1.4301 'International Tables Vol C Tables 4.2.6.8 and 6.1.1.4'

loop_
_geom_angle_atom_site_label_1
_geom_angle_atom_site_label_2
_geom_angle_atom_site_label_3
_geom_angle
_geom_angle_site_symmetry_1
_geom_angle_site_symmetry_3
_geom_angle_publ_flag
O1 Zn1 O4 117.9(2) . . y
O1 Zn1 N1 103.7(2) . . y
O4 Zn1 N1 95.7(2) . . y
O1 Zn1 N2 98.4(2) . . y
O4 Zn1 N2 91.6(2) . . y
N1 Zn1 N2 150.0(3) . . y
O1 Zn1 N3 97.8(2) . . y
O4 Zn1 N3 144.1(2) . . y
N1 Zn1 N3 78.5(2) . . y
N2 Zn1 N3 78.5(2) . . y
C1 N1 C5 118.8(7) . . y
C1 N1 Zn1 116.1(5) . . y
C5 N1 Zn1 124.9(6) . . y
C6 N2 C10 119.3(7) . . y
C6 N2 Zn1 115.0(5) . . y
C10 N2 Zn1 125.3(5) . . y
C17 N3 C18 111.3(6) . . y
C17 N3 C19 111.2(6) . . y
C18 N3 C19 111.0(6) . . y
C17 N3 Zn1 110.3(5) . . y
C18 N3 Zn1 110.5(5) . . y
C19 N3 Zn1 102.2(4) . . y
C16 O1 Zn1 111.3(4) . . y
C82 O4 Zn1 107.3(4) . . y
O2 Zn2 O5 118.1(2) . . y
O2 Zn2 N5 100.4(2) . . y
O5 Zn2 N5 95.1(2) . . y
O2 Zn2 N4 100.1(2) . . y
O5 Zn2 N4 93.6(2) . . y
N5 Zn2 N4 150.6(2) . . y
O2 Zn2 N6 97.9(2) . . y
O5 Zn2 N6 144.0(2) . . y
N5 Zn2 N6 77.8(2) . . y
N4 Zn2 N6 78.7(2) . . y
C28 N4 C32 119.1(7) . . y
C28 N4 Zn2 116.1(5) . . y
C32 N4 Zn2 124.7(5) . . y
C33 N5 C37 119.0(7) . . y
C33 N5 Zn2 115.8(5) . . y
C37 N5 Zn2 125.2(6) . . y
C44 N6 C46 111.9(6) . . y
C44 N6 C45 112.0(6) . . y
C46 N6 C45 110.0(6) . . y
C44 N6 Zn2 110.1(5) . . y
C46 N6 Zn2 103.3(4) . . y
C45 N6 Zn2 109.1(4) . . y
C43 O2 Zn2 114.7(5) . . y
C82 O5 Zn2 105.9(4) . . y
O3 Zn3 O6 114.7(2) . . y
O3 Zn3 N9 97.8(2) . . y
O6 Zn3 N9 147.5(2) . . y
O3 Zn3 N8 104.5(2) . . y
O6 Zn3 N8 93.8(2) . . y
N9 Zn3 N8 77.6(2) . . y
O3 Zn3 N7 96.5(2) . . y
O6 Zn3 N7 96.5(2) . . y
N9 Zn3 N7 78.8(2) . . y
N8 Zn3 N7 150.2(3) . . y
C55 N7 C59 118.8(7) . . y
C55 N7 Zn3 114.7(5) . . y
C59 N7 Zn3 124.4(5) . . y
C60 N8 C64 118.2(7) . . y
C60 N8 Zn3 114.9(5) . . y
C64 N8 Zn3 126.9(6) . . y
C71 N9 C72 113.4(6) . . y
C71 N9 C73 111.0(6) . . y
C72 N9 C73 110.0(6) . . y
C71 N9 Zn3 111.0(5) . . y
C72 N9 Zn3 107.9(5) . . y
C73 N9 Zn3 103.0(4) . . y
C70 O3 Zn3 116.8(4) . . y
C82 O6 Zn3 107.7(4) . . y
N1 C1 C2 122.0(8) . . y
N1 C1 C17 117.8(7) . . y
C2 C1 C17 120.1(7) . . y
C3 C2 C1 118.9(8) . . y
C2 C3 C4 119.6(8) . . y
C5 C4 C3 118.9(8) . . y
N1 C5 C4 121.9(8) . . y
N2 C6 C7 121.6(8) . . y
N2 C6 C18 117.3(7) . . y
C7 C6 C18 120.9(8) . . y
C8 C7 C6 118.6(8) . . y
C7 C8 C9 120.0(9) . . y
C10 C9 C8 118.2(9) . . y
N2 C10 C9 122.2(8) . . y
C12 C11 C16 121.6(7) . . y
C12 C11 C19 119.7(7) . . y
C16 C11 C19 118.7(7) . . y
C11 C12 C13 120.9(8) . . y
C14 C13 C12 117.0(8) . . y
C14 C13 C20 123.8(8) . . y
C12 C13 C20 119.2(8) . . y
C13 C14 C15 124.6(8) . . y
C14 C15 C16 117.5(8) . . y
C14 C15 C24 121.4(7) . . y
C16 C15 C24 121.1(7) . . y
O1 C16 C11 119.7(7) . . y
O1 C16 C15 122.3(7) . . y
C11 C16 C15 118.0(7) . . y
N3 C17 C1 111.5(7) . . y
N3 C18 C6 112.4(7) . . y
C11 C19 N3 113.4(6) . . y
C22 C20 C21 109.1(9) . . y
C22 C20 C23 109.6(10) . . y
C21 C20 C23 108.0(9) . . y
C22 C20 C13 109.2(7) . . y
C21 C20 C13 111.7(9) . . y
C23 C20 C13 109.2(8) . . y
C26 C24 C15 109.9(7) . . y
C26 C24 C27 106.5(8) . . y
C15 C24 C27 112.7(8) . . y
C26 C24 C25 109.9(8) . . y
C15 C24 C25 111.3(7) . . y
C27 C24 C25 106.4(8) . . y
N4 C28 C29 121.7(7) . . y
N4 C28 C44 116.6(7) . . y
C29 C28 C44 121.4(7) . . y
C30 C29 C28 119.7(8) . . y
C29 C30 C31 118.3(8) . . y
C32 C31 C30 119.2(8) . . y
N4 C32 C31 121.9(7) . . y
N5 C33 C34 122.6(7) . . y
N5 C33 C45 116.7(7) . . y
C34 C33 C45 120.7(7) . . y
C35 C34 C33 118.9(8) . . y
C34 C35 C36 118.7(8) . . y
C37 C36 C35 119.0(8) . . y
N5 C37 C36 121.9(8) . . y
C39 C38 C43 121.7(7) . . y
C39 C38 C46 119.6(7) . . y
C43 C38 C46 118.6(7) . . y
C40 C39 C38 121.3(8) . . y
C39 C40 C41 117.2(8) . . y
C39 C40 C47 121.1(8) . . y
C41 C40 C47 121.7(8) . . y
C40 C41 C42 123.9(8) . . y
C41 C42 C43 118.0(8) . . y
C41 C42 C51 120.4(7) . . y
C43 C42 C51 121.6(7) . . y
O2 C43 C42 121.7(7) . . y
O2 C43 C38 120.6(7) . . y
C42 C43 C38 117.7(7) . . y
N6 C44 C28 113.3(6) . . y
N6 C45 C33 111.1(6) . . y
N6 C46 C38 115.2(6) . . y
C49B C47 C49A 61(4) . . y
C49B C47 C48A 129(3) . . y
C49A C47 C48A 110.6(13) . . y
C49B C47 C50A 51(5) . . y
C49A C47 C50A 110.5(14) . . y
C48A C47 C50A 102.4(14) . . y
C49B C47 C40 115(2) . . y
C49A C47 C40 109.5(10) . . y
C48A C47 C40 114.9(10) . . y
C50A C47 C40 108.7(9) . . y
C49B C47 C48B 121(4) . . y
C49A C47 C48B 65(3) . . y
C48A C47 C48B 53(3) . . y
C50A C47 C48B 144.8(19) . . y
C40 C47 C48B 105.1(14) . . y
C49B C47 C50B 98(5) . . y
C49A C47 C50B 147.5(16) . . y
C48A C47 C50B 61.8(18) . . y
C50A C47 C50B 48.5(16) . . y
C40 C47 C50B 101.6(14) . . y
C48B C47 C50B 115(3) . . y
C52 C51 C53 106.7(8) . . y
C52 C51 C54 110.6(8) . . y
C53 C51 C54 107.9(8) . . y
C52 C51 C42 108.8(7) . . y
C53 C51 C42 113.5(7) . . y
C54 C51 C42 109.3(7) . . y
N7 C55 C56 122.3(8) . . y
N7 C55 C71 116.4(7) . . y
C56 C55 C71 121.2(8) . . y
C55 C56 C57 118.9(9) . . y
C58 C57 C56 118.8(9) . . y
C59 C58 C57 118.5(9) . . y
N7 C59 C58 122.6(8) . . y
N8 C60 C61 121.6(8) . . y
N8 C60 C72 115.4(7) . . y
C61 C60 C72 122.9(8) . . y
C62 C61 C60 120.3(9) . . y
C61 C62 C63 118.9(9) . . y
C64 C63 C62 118.9(9) . . y
N8 C64 C63 122.0(9) . . y
C66 C65 C70 120.8(7) . . y
C66 C65 C73 119.8(7) . . y
C70 C65 C73 119.4(6) . . y
C65 C66 C67 122.6(7) . . y
C68 C67 C66 115.8(7) . . y
C68 C67 C74 123.8(7) . . y
C66 C67 C74 120.4(7) . . y
C67 C68 C69 124.6(7) . . y
C68 C69 C70 117.9(7) . . y
C68 C69 C78 120.1(7) . . y
C70 C69 C78 122.0(7) . . y
O3 C70 C69 121.3(7) . . y
O3 C70 C65 120.7(7) . . y
C69 C70 C65 118.1(7) . . y
N9 C71 C55 113.1(6) . . y
N9 C72 C60 111.3(6) . . y
C65 C73 N9 112.9(6) . . y
C75 C74 C76 108.4(8) . . y
C75 C74 C77 109.1(8) . . y
C76 C74 C77 108.5(8) . . y
C75 C74 C67 109.8(7) . . y
C76 C74 C67 112.1(7) . . y
C77 C74 C67 108.8(7) . . y
C79 C78 C80 108.5(7) . . y
C79 C78 C81 108.2(7) . . y
C80 C78 C81 107.6(7) . . y
C79 C78 C69 109.5(6) . . y
C80 C78 C69 109.5(7) . . y
C81 C78 C69 113.4(7) . . y
O5 C82 O4 120.9(6) . . y
O5 C82 O6 119.9(6) . . y
O4 C82 O6 119.2(7) . . y
O7 Cl1 O9 114.1(14) . . y
O7 Cl1 O8 104.2(13) . . y
O9 Cl1 O8 105.0(11) . . y
O7 Cl1 O10 114.6(15) . . y
O9 Cl1 O10 109.9(12) . . y
O8 Cl1 O10 108.3(9) . . y

loop_
_geom_bond_atom_site_label_1
_geom_bond_atom_site_label_2
_geom_bond_distance
_geom_bond_site_symmetry_2
_geom_bond_publ_flag
Zn1 O1 1.967(5) . y
Zn1 O4 2.000(5) . y
Zn1 N1 2.118(7) . y
Zn1 N2 2.144(6) . y
Zn1 N3 2.163(6) . y
N1 C1 1.311(10) . y
N1 C5 1.365(10) . y
N2 C6 1.336(10) . y
N2 C10 1.352(10) . y
N3 C17 1.466(10) . y
N3 C18 1.461(10) . y
N3 C19 1.502(9) . y
O1 C16 1.354(9) . y
O4 C82 1.288(9) . y
Zn2 O2 1.951(5) . y
Zn2 O5 2.003(5) . y
Zn2 N5 2.138(6) . y
Zn2 N4 2.140(6) . y
Zn2 N6 2.169(6) . y
N4 C28 1.320(9) . y
N4 C32 1.357(10) . y
N5 C33 1.329(10) . y
N5 C37 1.347(10) . y
N6 C44 1.470(10) . y
N6 C46 1.471(9) . y
N6 C45 1.476(10) . y
O2 C43 1.341(9) . y
O5 C82 1.281(9) . y
Zn3 O3 1.957(5) . y
Zn3 O6 1.985(5) . y
Zn3 N9 2.153(6) . y
Zn3 N8 2.157(7) . y
Zn3 N7 2.162(6) . y
N7 C55 1.320(10) . y
N7 C59 1.339(10) . y
N8 C60 1.349(10) . y
N8 C64 1.357(10) . y
N9 C71 1.480(10) . y
N9 C72 1.478(10) . y
N9 C73 1.508(9) . y
O3 C70 1.338(9) . y
O6 C82 1.305(8) . y
C1 C2 1.396(11) . y
C1 C17 1.523(11) . y
C2 C3 1.369(12) . y
C3 C4 1.371(12) . y
C4 C5 1.370(12) . y
C6 C7 1.400(11) . y
C6 C18 1.492(11) . y
C7 C8 1.368(13) . y
C8 C9 1.395(13) . y
C9 C10 1.375(12) . y
C11 C12 1.379(11) . y
C11 C16 1.397(11) . y
C11 C19 1.495(11) . y
C12 C13 1.405(12) . y
C13 C14 1.356(12) . y
C13 C20 1.554(12) . y
C14 C15 1.401(12) . y
C15 C16 1.426(11) . y
C15 C24 1.545(12) . y
C20 C22 1.514(13) . y
C20 C21 1.545(14) . y
C20 C23 1.544(14) . y
C24 C26 1.528(14) . y
C24 C27 1.548(12) . y
C24 C25 1.551(12) . y
C28 C29 1.390(11) . y
C28 C44 1.503(11) . y
C29 C30 1.382(12) . y
C30 C31 1.382(12) . y
C31 C32 1.381(11) . y
C33 C34 1.384(11) . y
C33 C45 1.511(11) . y
C34 C35 1.377(12) . y
C35 C36 1.399(13) . y
C36 C37 1.375(12) . y
C38 C39 1.383(11) . y
C38 C43 1.409(11) . y
C38 C46 1.517(11) . y
C39 C40 1.373(12) . y
C40 C41 1.384(12) . y
C40 C47 1.572(12) . y
C41 C42 1.401(11) . y
C42 C43 1.413(11) . y
C42 C51 1.546(12) . y
C47 C49B 1.44(4) . y
C47 C49A 1.535(19) . y
C47 C48A 1.55(2) . y
C47 C50A 1.55(2) . y
C47 C48B 1.54(4) . y
C47 C50B 1.65(4) . y
C51 C52 1.532(13) . y
C51 C53 1.527(12) . y
C51 C54 1.537(12) . y
C55 C56 1.367(12) . y
C55 C71 1.495(11) . y
C56 C57 1.390(14) . y
C57 C58 1.371(14) . y
C58 C59 1.366(12) . y
C60 C61 1.385(12) . y
C60 C72 1.513(12) . y
C61 C62 1.339(14) . y
C62 C63 1.409(14) . y
C63 C64 1.366(13) . y
C65 C66 1.378(10) . y
C65 C70 1.419(10) . y
C65 C73 1.497(10) . y
C66 C67 1.390(11) . y
C67 C68 1.390(11) . y
C67 C74 1.532(11) . y
C68 C69 1.399(11) . y
C69 C70 1.414(10) . y
C69 C78 1.543(11) . y
C74 C75 1.517(13) . y
C74 C76 1.523(12) . y
C74 C77 1.534(12) . y
C78 C79 1.522(12) . y
C78 C80 1.541(11) . y
C78 C81 1.545(11) . y
Cl1 O7 1.359(15) . y
Cl1 O9 1.360(14) . y
Cl1 O8 1.444(13) . y
Cl1 O10 1.442(16) . y

loop_
_cod_changelog_entry_id
_cod_changelog_entry_author
_cod_changelog_entry_date
_cod_changelog_entry_text
1 'Vaitkus, Antanas' 2024-11-15T14:40:08+02:00
;
 Removed multiple data items that had the 'Y' placeholder value.
;
